data_8100648
loop_
_publ_author_name
'Oelgem\"oller, Michael'
'Lex, Johann'
'Inoue, Yoshihisa'

_publ_section_title
;
Crystal structure of 1-hydroxy-2'-methoxy-bicyclohexyl-1'-ene-2,3'-
dione, C~13~H~18~O~4~
;
_journal_issue 2
_journal_name_full 'Zeitschrift f\"ur Kristallographie - New Crystal Structures'
_journal_page_first 201
_journal_page_last 202
_journal_volume 217
_journal_year 2002
_chemical_formula_structural 'C13 H18 O4'
_chemical_formula_sum 'C13 H18 O4'
_chemical_formula_weight 238.27
_space_group_IT_number 2
_symmetry_cell_setting triclinic
_symmetry_space_group_name_Hall '-P 1'
_symmetry_space_group_name_H-M 'P -1'
_cell_angle_alpha 73.71(1)
_cell_angle_beta 81.32(1)
_cell_angle_gamma 86.11(1)
_cell_formula_units_Z 2
_cell_length_a 6.982(1)
_cell_length_b 7.457(1)
_cell_length_c 12.251(1)
_cell_measurement_temperature 293(2)
_cell_volume 605.01(13)
_diffrn_ambient_temperature 293(2)
_exptl_crystal_density_diffrn 1.308
_cod_database_code 8100648

loop_
_symmetry_equiv_pos_as_xyz
'x, y, z'
'-x, -y, -z'

loop_
_atom_site_label
_atom_site_type_symbol
_atom_site_fract_x
_atom_site_fract_y
_atom_site_fract_z
_atom_site_U_iso_or_equiv
_atom_site_adp_type
_atom_site_occupancy
_atom_site_symmetry_multiplicity
_atom_site_calc_flag
_atom_site_refinement_flags
_atom_site_disorder_assembly
_atom_site_disorder_group
C1 C 0.86424(16) 0.67482(15) 0.17286(9) 0.0333(2) Uani 1 2 d . . .
C2 C 0.71774(18) 0.61354(16) 0.10961(10) 0.0377(3) Uani 1 2 d . . .
C3 C 0.6388(2) 0.42115(18) 0.16095(12) 0.0481(3) Uani 1 2 d . . .
C4 C 0.8062(3) 0.27594(19) 0.17729(13) 0.0566(4) Uani 1 2 d . . .
C5 C 0.9510(2) 0.3280(2) 0.24325(13) 0.0528(4) Uani 1 2 d . . .
C6 C 1.0274(2) 0.52282(19) 0.18376(12) 0.0453(3) Uani 1 2 d . . .
C11 C 0.77906(16) 0.70408(14) 0.28952(9) 0.0310(2) Uani 1 2 d . . .
C12 C 0.58989(16) 0.73761(15) 0.31803(9) 0.0330(2) Uani 1 2 d . . .
C13 C 0.50738(18) 0.75677(17) 0.43388(11) 0.0423(3) Uani 1 2 d . . .
C14 C 0.6483(2) 0.7458(2) 0.51707(11) 0.0483(3) Uani 1 2 d . . .
C15 C 0.8448(2) 0.8157(2) 0.45583(11) 0.0467(3) Uani 1 2 d . . .
C16 C 0.92181(19) 0.7089(2) 0.36915(11) 0.0437(3) Uani 1 2 d . . .
C17 C 0.3988(2) 0.9243(2) 0.18305(16) 0.0582(4) Uani 1 2 d . . .
O1 O 0.94322(14) 0.84897(13) 0.10475(8) 0.0459(2) Uani 1 2 d . . .
O2 O 0.69147(15) 0.71175(13) 0.01532(7) 0.0520(3) Uani 1 2 d . . .
O3 O 0.45717(12) 0.73982(12) 0.24497(7) 0.0413(2) Uani 1 2 d . . .
O4 O 0.33390(15) 0.77357(19) 0.45972(10) 0.0714(4) Uani 1 2 d . . .
H3A H 0.549(2) 0.398(2) 0.1124(14) 0.058(4) Uiso 1 2 d . . .
H3B H 0.567(2) 0.420(2) 0.2355(14) 0.055(4) Uiso 1 2 d . . .
H4A H 0.874(3) 0.271(2) 0.1022(16) 0.070(5) Uiso 1 2 d . . .
H4B H 0.752(3) 0.152(3) 0.2188(16) 0.073(5) Uiso 1 2 d . . .
H5A H 1.060(3) 0.241(3) 0.2479(15) 0.071(5) Uiso 1 2 d . . .
H5B H 0.887(2) 0.326(2) 0.3215(15) 0.061(5) Uiso 1 2 d . . .
H6A H 1.088(2) 0.530(2) 0.1066(15) 0.060(4) Uiso 1 2 d . . .
H6B H 1.129(2) 0.559(2) 0.2230(13) 0.056(4) Uiso 1 2 d . . .
H14A H 0.662(2) 0.609(3) 0.5598(15) 0.068(5) Uiso 1 2 d . . .
H14B H 0.589(2) 0.815(2) 0.5728(14) 0.064(5) Uiso 1 2 d . . .
H15A H 0.936(2) 0.804(2) 0.5109(14) 0.059(4) Uiso 1 2 d . . .
H15B H 0.830(2) 0.954(2) 0.4148(14) 0.058(4) Uiso 1 2 d . . .
H16A H 0.955(2) 0.577(2) 0.4104(14) 0.056(4) Uiso 1 2 d . . .
H16B H 1.042(3) 0.766(2) 0.3257(14) 0.059(4) Uiso 1 2 d . . .
H17A H 0.300(3) 0.910(3) 0.1400(17) 0.080(6) Uiso 1 2 d . . .
H17B H 0.349(3) 0.995(3) 0.2401(17) 0.083(6) Uiso 1 2 d . . .
H17C H 0.515(3) 0.990(3) 0.1302(16) 0.079(6) Uiso 1 2 d . . .
H1O H 0.881(3) 0.879(3) 0.0467(17) 0.079(6) Uiso 1 2 d . . .

loop_
_atom_site_aniso_label
_atom_site_aniso_U_11
_atom_site_aniso_U_22
_atom_site_aniso_U_33
_atom_site_aniso_U_23
_atom_site_aniso_U_13
_atom_site_aniso_U_12
C1 0.0368(6) 0.0327(5) 0.0282(5) -0.0048(4) -0.0037(4) -0.0023(4)
C2 0.0463(7) 0.0380(6) 0.0297(5) -0.0101(5) -0.0079(5) 0.0017(5)
C3 0.0633(9) 0.0405(7) 0.0441(7) -0.0127(6) -0.0123(6) -0.0104(6)
C4 0.0889(11) 0.0340(7) 0.0469(8) -0.0120(6) -0.0089(7) 0.0009(7)
C5 0.0656(9) 0.0416(7) 0.0475(8) -0.0083(6) -0.0115(7) 0.0161(6)
C6 0.0435(7) 0.0502(7) 0.0404(7) -0.0134(6) -0.0024(5) 0.0080(5)
C11 0.0349(6) 0.0290(5) 0.0282(5) -0.0049(4) -0.0072(4) -0.0015(4)
C12 0.0346(6) 0.0312(5) 0.0339(6) -0.0085(4) -0.0075(4) -0.0023(4)
C13 0.0424(7) 0.0409(6) 0.0443(7) -0.0166(5) 0.0025(5) -0.0050(5)
C14 0.0617(8) 0.0511(8) 0.0340(6) -0.0166(6) -0.0016(6) -0.0053(6)
C15 0.0534(8) 0.0535(8) 0.0388(7) -0.0159(6) -0.0152(6) -0.0061(6)
C16 0.0384(7) 0.0592(8) 0.0372(6) -0.0155(6) -0.0128(5) 0.0004(6)
C17 0.0491(8) 0.0503(8) 0.0711(10) -0.0021(7) -0.0263(8) 0.0051(6)
O1 0.0544(6) 0.0417(5) 0.0369(5) -0.0022(4) -0.0020(4) -0.0136(4)
O2 0.0705(6) 0.0519(6) 0.0329(5) -0.0048(4) -0.0183(4) -0.0011(5)
O3 0.0363(4) 0.0429(5) 0.0468(5) -0.0104(4) -0.0160(4) -0.0010(3)
O4 0.0425(6) 0.1046(10) 0.0749(7) -0.0459(7) 0.0088(5) -0.0027(6)

loop_
_geom_bond_atom_site_label_1
_geom_bond_atom_site_label_2
_geom_bond_distance
_geom_bond_site_symmetry_2
_geom_bond_publ_flag
C1 O1 1.4273(13) . ?
C1 C2 1.5352(16) . ?
C1 C11 1.5312(15) . ?
C1 C6 1.5448(17) . ?
C2 O2 1.2146(14) . ?
C2 C3 1.5012(17) . ?
C3 C4 1.535(2) . ?
C4 C5 1.517(2) . ?
C5 C6 1.523(2) . ?
C11 C12 1.3394(16) . ?
C11 C16 1.5048(15) . ?
C12 O3 1.3784(13) . ?
C12 C13 1.4907(16) . ?
C13 O4 1.2120(16) . ?
C13 C14 1.5029(19) . ?
C14 C15 1.511(2) . ?
C15 C16 1.5148(19) . ?
C17 O3 1.4373(17) . ?
